data_2015597
loop_
_publ_author_name
'Yurii S. Moroz'
'El\'zbieta Gumienna-Kontecka'
'Igor O. Fritsky'
'Nikolay M. Dudarenko'
'Jolanta \'Swi\;atek-Koz\/lowska'

_publ_section_title
;
 Bis(ethylenediaminium) bis[oxalohydroxamato(3--)]nickelate(II)
 dihydrate
;
_journal_coeditor_code GA3019
_journal_issue 10
_journal_name_full 'Acta Crystallographica Section C'
_journal_page_first m498
_journal_page_last m500
_journal_paper_doi 10.1107/S0108270106036201
_journal_volume 62
_journal_year 2006
_chemical_formula_iupac '(C2 H10 N2)2 [Ni (C2 H1 N2 O4)2], 2H2 O'
_chemical_formula_moiety '2C2 H10 N2 2+, C4 H2 N4 Ni O8 4-, 2H2 O'
_chemical_formula_sum 'C8 H26 N8 Ni O10'
_chemical_formula_weight 453.06
_chemical_name_systematic
;
Bis(ethylenediaminium) bis[N,N-dihydroxyoxamidato(3-)]nickelate(II) dihydrate
;
_space_group_IT_number 14
_symmetry_cell_setting monoclinic
_symmetry_space_group_name_Hall '-P 2yn'
_symmetry_space_group_name_H-M 'P 1 21/n 1'
_atom_sites_solution_hydrogens geom
_atom_sites_solution_primary direct
_atom_sites_solution_secondary difmap
_audit_creation_method SHELXL97
_cell_angle_alpha 90.00
_cell_angle_beta 108.38(3)
_cell_angle_gamma 90.00
_cell_formula_units_Z 2
_cell_length_a 5.9610(10)
_cell_length_b 17.604(4)
_cell_length_c 8.917(2)
_cell_measurement_reflns_used 6046
_cell_measurement_temperature 100
_cell_measurement_theta_max 28.43
_cell_measurement_theta_min 3.34
_cell_volume 888.0(4)
_computing_cell_refinement 'SAINT (Bruker, 1999)'
_computing_data_collection 'KM-4-CCD Software (Kuma, 1999)'
_computing_data_reduction SAINT
_computing_molecular_graphics 'ORTEP-3 for Windows (Farrugia, 1997)'
_computing_publication_material 'WinGX (Farrugia, 1999)'
_computing_structure_refinement 'SHELXL97 (Sheldrick, 1997)'
_computing_structure_solution 'SHELXS97 (Sheldrick, 1997)'
_diffrn_ambient_temperature 100
_diffrn_measured_fraction_theta_full 0.990
_diffrn_measured_fraction_theta_max 0.920
_diffrn_measurement_device_type 'Kuma KM-4 CCD area-detector'
_diffrn_measurement_method '\w scans'
_diffrn_radiation_monochromator graphite
_diffrn_radiation_source 'fine-focus sealed tube'
_diffrn_radiation_type MoK\a
_diffrn_radiation_wavelength 0.71073
_diffrn_reflns_av_R_equivalents 0.0454
_diffrn_reflns_av_sigmaI/netI 0.0319
_diffrn_reflns_limit_h_max 7
_diffrn_reflns_limit_h_min -7
_diffrn_reflns_limit_k_max 23
_diffrn_reflns_limit_k_min -23
_diffrn_reflns_limit_l_max 11
_diffrn_reflns_limit_l_min -6
_diffrn_reflns_number 6046
_diffrn_reflns_theta_full 25.00
_diffrn_reflns_theta_max 28.43
_diffrn_reflns_theta_min 3.34
_diffrn_standards_decay_% 0
_diffrn_standards_number 0
_exptl_absorpt_coefficient_mu 1.162
_exptl_absorpt_correction_T_max 0.89
_exptl_absorpt_correction_T_min 0.74
_exptl_absorpt_correction_type psi-scan
_exptl_absorpt_process_details '(North <i>et al.</i>,  1968)'
_exptl_crystal_colour Red
_exptl_crystal_density_diffrn 1.694
_exptl_crystal_density_method 'not measured'
_exptl_crystal_description Needle
_exptl_crystal_F_000 476
_exptl_crystal_size_max 0.25
_exptl_crystal_size_mid 0.15
_exptl_crystal_size_min 0.1
_refine_diff_density_max 0.500
_refine_diff_density_min -0.850
_refine_ls_extinction_method none
_refine_ls_goodness_of_fit_ref 1.081
_refine_ls_hydrogen_treatment mixed
_refine_ls_matrix_type full
_refine_ls_number_parameters 130
_refine_ls_number_reflns 2052
_refine_ls_number_restraints 0
_refine_ls_restrained_S_all 1.081
_refine_ls_R_factor_all 0.0365
_refine_ls_R_factor_gt 0.0344
_refine_ls_shift/su_max 0.001
_refine_ls_shift/su_mean 0.000
_refine_ls_structure_factor_coef Fsqd
_refine_ls_weighting_details 'calc w=1/[\s^2^(Fo^2^)+(0.0393P)^2^+1.6718P] where P=(Fo^2^+2Fc^2^)/3'
_refine_ls_weighting_scheme calc
_refine_ls_wR_factor_gt 0.0939
_refine_ls_wR_factor_ref 0.0954
_reflns_number_gt 1936
_reflns_number_total 2052
_reflns_threshold_expression I>2\s(I)
_cod_data_source_file ga3019.cif
_cod_data_source_block I
_cod_original_sg_symbol_H-M 'P 21/n'
_cod_original_formula_sum 'C8 H26 N8 Ni1 O10'
_cod_database_code 2015597
_cod_database_fobs_code 2015597

loop_
_symmetry_equiv_pos_as_xyz
'x, y, z'
'-x+1/2, y+1/2, -z+1/2'
'-x, -y, -z'
'x-1/2, -y-1/2, z-1/2'

loop_
_atom_site_type_symbol
_atom_site_label
_atom_site_fract_x
_atom_site_fract_y
_atom_site_fract_z
_atom_site_U_iso_or_equiv
_atom_site_adp_type
_atom_site_calc_flag
_atom_site_refinement_flags
_atom_site_occupancy
Ni Ni1 1.0000 0.5000 0.5000 0.00909(13) Uani d S 1
O O1 0.5743(3) 0.66992(9) 0.52158(18) 0.0150(3) Uani d . 1
O O2 0.5363(3) 0.63697(8) 0.20336(17) 0.0104(3) Uani d . 1
O O3 0.8540(3) 0.57552(9) 0.74518(16) 0.0125(3) Uani d . 1
O O4 0.8194(3) 0.52092(9) 0.15972(16) 0.0100(3) Uani d . 1
O O1W 0.5477(3) 0.85948(9) 0.58242(19) 0.0143(3) Uani d . 1
N N1 0.8244(3) 0.56559(10) 0.58313(19) 0.0109(3) Uani d . 1
N N2 0.8128(3) 0.54253(10) 0.30957(19) 0.0089(3) Uani d . 1
N N3 -0.0115(3) 0.90182(10) 0.3903(2) 0.0100(3) Uani d . 1
H H13 -0.1182 0.9390 0.3674 0.015 Uiso calc R 1
H H14 0.1046 0.9131 0.3513 0.015 Uiso calc R 1
H H15 0.0473 0.8966 0.4947 0.015 Uiso calc R 1
N N4 0.2588(3) 0.77022(10) 0.3308(2) 0.0097(3) Uani d . 1
H H23 0.3441 0.8086 0.3847 0.015 Uiso calc R 1
H H24 0.2216 0.7794 0.2277 0.015 Uiso calc R 1
H H25 0.3424 0.7275 0.3541 0.015 Uiso calc R 1
C C1 0.6844(4) 0.61442(12) 0.4874(2) 0.0101(4) Uani d . 1
C C2 0.6702(4) 0.59797(11) 0.3170(2) 0.0089(4) Uani d . 1
C C3 0.0384(4) 0.76213(12) 0.3742(3) 0.0132(4) Uani d . 1
H H3A 0.0793 0.7573 0.4881 0.016 Uiso calc R 1
H H3B -0.0433 0.7162 0.3269 0.016 Uiso calc R 1
C C4 -0.1255(4) 0.82964(12) 0.3195(3) 0.0125(4) Uani d . 1
H H4A -0.1715 0.8333 0.2053 0.015 Uiso calc R 1
H H4B -0.2675 0.8218 0.3485 0.015 Uiso calc R 1
H H1 0.953(5) 0.5378(14) 0.782(3) 0.042(10) Uiso d . 1
H H1W 0.6752 0.8633 0.6130 0.021 Uiso d R 1
H H2W 0.4869 0.8970 0.6094 0.021 Uiso d R 1

loop_
_atom_site_aniso_label
_atom_site_aniso_U_11
_atom_site_aniso_U_22
_atom_site_aniso_U_33
_atom_site_aniso_U_12
_atom_site_aniso_U_13
_atom_site_aniso_U_23
Ni1 0.0102(2) 0.0109(2) 0.00642(19) 0.00218(13) 0.00295(14) 0.00013(12)
O1 0.0187(8) 0.0156(8) 0.0101(7) 0.0091(6) 0.0037(6) -0.0002(6)
O2 0.0092(7) 0.0120(7) 0.0090(7) 0.0027(5) 0.0012(5) 0.0016(5)
O3 0.0157(8) 0.0177(8) 0.0043(6) 0.0070(6) 0.0037(6) 0.0001(5)
O4 0.0125(7) 0.0129(7) 0.0055(6) 0.0008(5) 0.0043(5) -0.0024(5)
O1W 0.0096(7) 0.0172(8) 0.0153(7) 0.0003(6) 0.0027(6) -0.0051(6)
N1 0.0149(9) 0.0138(8) 0.0045(7) 0.0034(7) 0.0034(6) -0.0015(6)
N2 0.0110(8) 0.0114(8) 0.0045(7) 0.0010(6) 0.0026(6) -0.0016(6)
N3 0.0098(8) 0.0123(8) 0.0080(7) 0.0013(6) 0.0029(6) -0.0005(6)
N4 0.0091(8) 0.0097(8) 0.0102(8) 0.0003(6) 0.0028(6) -0.0004(6)
C1 0.0113(10) 0.0103(9) 0.0086(9) 0.0011(7) 0.0030(7) -0.0008(7)
C2 0.0090(9) 0.0096(9) 0.0079(9) -0.0014(7) 0.0022(7) -0.0001(7)
C3 0.0146(10) 0.0125(10) 0.0156(10) -0.0026(8) 0.0090(8) 0.0001(8)
C4 0.0081(10) 0.0158(10) 0.0135(9) -0.0018(7) 0.0034(8) -0.0042(8)

loop_
_atom_type_symbol
_atom_type_description
_atom_type_scat_dispersion_real
_atom_type_scat_dispersion_imag
_atom_type_scat_source
C C 0.0033 0.0016 'International Tables Vol C Tables 4.2.6.8 and 6.1.1.4'
H H 0.0000 0.0000 'International Tables Vol C Tables 4.2.6.8 and 6.1.1.4'
N N 0.0061 0.0033 'International Tables Vol C Tables 4.2.6.8 and 6.1.1.4'
O O 0.0106 0.0060 'International Tables Vol C Tables 4.2.6.8 and 6.1.1.4'
Ni Ni 0.3393 1.1124 'International Tables Vol C Tables 4.2.6.8 and 6.1.1.4'

loop_
_geom_angle_atom_site_label_1
_geom_angle_atom_site_label_2
_geom_angle_atom_site_label_3
_geom_angle_site_symmetry_1
_geom_angle_site_symmetry_3
_geom_angle
_geom_angle_publ_flag
N1 Ni1 N1 3_766 . 180.00(9) n
N1 Ni1 N2 3_766 3_766 82.17(8) n
N1 Ni1 N2 . 3_766 97.83(8) y
N1 Ni1 N2 3_766 . 97.83(8) n
N1 Ni1 N2 . . 82.17(8) y
N2 Ni1 N2 3_766 . 180.0 n
N1 O3 O4 . 3_766 95.45(11) no
N1 O3 H1 . . 98.3(16) no
H1W O1W H2W . . 108.7 no
C1 N1 O3 . . 115.76(16) no
C1 N1 Ni1 . . 118.05(14) no
O3 N1 Ni1 . . 125.48(13) no
C2 N2 O4 . . 117.66(16) no
C2 N2 Ni1 . . 117.63(13) no
O4 N2 Ni1 . . 124.68(13) no
C4 N3 H13 . . 109.5 no
C4 N3 H14 . . 109.5 no
H13 N3 H14 . . 109.5 no
C4 N3 H15 . . 109.5 no
H13 N3 H15 . . 109.5 no
H14 N3 H15 . . 109.5 no
C3 N4 H23 . . 109.5 no
C3 N4 H24 . . 109.5 no
H23 N4 H24 . . 109.5 no
C3 N4 H25 . . 109.5 no
H23 N4 H25 . . 109.5 no
H24 N4 H25 . . 109.5 no
O1 C1 N1 . . 128.43(19) no
O1 C1 C2 . . 121.11(18) no
N1 C1 C2 . . 110.44(17) no
O2 C2 N2 . . 127.96(18) no
O2 C2 C1 . . 120.97(18) no
N2 C2 C1 . . 111.05(17) no
N4 C3 C4 . . 111.89(17) no
N4 C3 H3A . . 109.2 no
C4 C3 H3A . . 109.2 no
N4 C3 H3B . . 109.2 no
C4 C3 H3B . . 109.2 no
H3A C3 H3B . . 107.9 no
N3 C4 C3 . . 111.81(17) no
N3 C4 H4A . . 109.3 no
C3 C4 H4A . . 109.3 no
N3 C4 H4B . . 109.3 no
C3 C4 H4B . . 109.3 no
H4A C4 H4B . . 107.9 no

loop_
_geom_bond_atom_site_label_1
_geom_bond_atom_site_label_2
_geom_bond_site_symmetry_2
_geom_bond_distance
_geom_bond_publ_flag
Ni1 N1 3_766 1.8621(17) n
Ni1 N1 . 1.8621(17) y
Ni1 N2 3_766 1.8694(18) n
Ni1 N2 . 1.8694(18) y
O1 C1 . 1.267(3) y
O2 C2 . 1.275(2) y
O3 N1 . 1.410(2) y
O3 O4 3_766 2.520(2) y
O3 H1 . 0.88(3) no
O4 N2 . 1.402(2) y
O1W H1W . 0.7252 no
O1W H2W . 0.8249 no
N1 C1 . 1.309(3) y
N2 C2 . 1.309(3) n
N3 C4 . 1.485(3) no
N3 H13 . 0.8900 no
N3 H14 . 0.8900 no
N3 H15 . 0.8900 no
N4 C3 . 1.489(3) no
N4 H23 . 0.8900 no
N4 H24 . 0.8900 no
N4 H25 . 0.8900 no
C1 C2 . 1.523(3) no
C3 C4 . 1.518(3) no
C3 H3A . 0.9700 no
C3 H3B . 0.9700 no
C4 H4A . 0.9700 no
C4 H4B . 0.9700 no

loop_
_geom_hbond_atom_site_label_D
_geom_hbond_atom_site_label_H
_geom_hbond_atom_site_label_A
_geom_hbond_site_symmetry_A
_geom_hbond_distance_DH
_geom_hbond_distance_HA
_geom_hbond_distance_DA
_geom_hbond_angle_DHA
N3 H13 O4 2 0.89 1.84 2.729(2) 174
N3 H14 O3 4_575 0.89 2.01 2.891(2) 172
N3 H15 O2 4_576 0.89 1.97 2.799(2) 154
N4 H24 O1 4_575 0.89 1.98 2.831(2) 159
N4 H23 O1W . 0.89 2.01 2.834(2) 154
N4 H25 O1 . 0.89 1.97 2.744(2) 145
O1W H1W O2 4_676 0.73 2.05 2.769(2) 175
O1W H2W O4 4_576 0.82 1.89 2.712(2) 175
O3 H1 O4 3_766 0.88(3) 1.65(3) 2.520(2) 167(3)

loop_
_geom_torsion_atom_site_label_1
_geom_torsion_atom_site_label_2
_geom_torsion_atom_site_label_3
_geom_torsion_atom_site_label_4
_geom_torsion_site_symmetry_1
_geom_torsion
_geom_torsion_publ_flag
O4 O3 N1 C1 3_766 -171.30(16) no
O4 O3 N1 Ni1 3_766 -1.22(17) no
N2 Ni1 N1 C1 3_766 172.19(16) no
N2 Ni1 N1 C1 . -7.81(16) no
N2 Ni1 N1 O3 3_766 2.32(18) no
N2 Ni1 N1 O3 . -177.68(18) no
N1 Ni1 N2 C2 3_766 -174.95(16) no
N1 Ni1 N2 C2 . 5.05(16) no
N1 Ni1 N2 O4 3_766 2.97(17) no
N1 Ni1 N2 O4 . -177.03(17) no
O3 N1 C1 O1 . 0.9(3) no
Ni1 N1 C1 O1 . -169.95(19) no
O3 N1 C1 C2 . 179.35(16) no
Ni1 N1 C1 C2 . 8.5(2) no
O4 N2 C2 O2 . -1.5(3) no
Ni1 N2 C2 O2 . 176.57(17) no
O4 N2 C2 C1 . -179.92(16) no
Ni1 N2 C2 C1 . -1.8(2) no
O1 C1 C2 O2 . -4.1(3) no
N1 C1 C2 O2 . 177.31(19) no
O1 C1 C2 N2 . 174.44(19) no
N1 C1 C2 N2 . -4.1(3) no
N4 C3 C4 N3 . -59.9(2) no
